data_2213281
loop_
_publ_author_name
'B. Thimme Gowda'
'Jozef Ko\<z\'i\<sek'
'Miroslav Tokar\<c\'ik'
'Hartmut Fuess '

_publ_section_title
;
 2,2,2-Trichloro-<i>N</i>-(2-methylphenyl)acetamide
;
_journal_coeditor_code DN2159
_journal_issue 5
_journal_name_full 'Acta Crystallographica Section E'
_journal_page_first o2571
_journal_page_last o2572
_journal_paper_doi 10.1107/S1600536807018879
_journal_volume 63
_journal_year 2007
_chemical_formula_iupac 'C9 H8 Cl3 N O'
_chemical_formula_moiety 'C9 H8 Cl3 N O'
_chemical_formula_sum 'C9 H8 Cl3 N O'
_chemical_formula_weight 252.51
_chemical_name_common N-(2-Methylphenyl)-2,2,2-Trichloroacetamide
_chemical_name_systematic
;
2,2,2-Trichloro-N-(2-methylphenyl)acetamide
;
_space_group_IT_number 19
_symmetry_cell_setting orthorhombic
_symmetry_space_group_name_Hall 'P 2ac 2ab'
_symmetry_space_group_name_H-M 'P 21 21 21'
_atom_sites_solution_hydrogens geom
_atom_sites_solution_primary direct
_atom_sites_solution_secondary difmap
_cell_angle_alpha 90.00
_cell_angle_beta 90.00
_cell_angle_gamma 90.00
_cell_formula_units_Z 4
_cell_length_a 10.150(2)
_cell_length_b 10.216(2)
_cell_length_c 10.817(2)
_cell_measurement_reflns_used 67
_cell_measurement_temperature 304(2)
_cell_measurement_theta_max 57.6
_cell_measurement_theta_min 14.1
_cell_volume 1121.6(4)
_computing_cell_refinement STADI4
_computing_data_collection 'STADI4 (Stoe & Cie, 1987)'
_computing_data_reduction 'REDU4 (Stoe & Cie, 1987)'
_computing_molecular_graphics 'ORTEP-3 for Windows (Farrugia, 1997)'
_computing_publication_material SHELXL97
_computing_structure_refinement 'SHELXL97 (Sheldrick, 1997)'
_computing_structure_solution 'SHELXS97 (Sheldrick, 1997)'
_diffrn_ambient_temperature 304(2)
_diffrn_measured_fraction_theta_full 0.995
_diffrn_measured_fraction_theta_max 0.995
_diffrn_measurement_device 'Stoe Stadi4 four-circle'
_diffrn_measurement_method 'profile fitted scan 2\q/\w 1/1'
_diffrn_radiation_monochromator graphite
_diffrn_radiation_source 'fine-focus sealed tube'
_diffrn_radiation_type MoK\a
_diffrn_radiation_wavelength 0.71073
_diffrn_reflns_av_R_equivalents 0.0194
_diffrn_reflns_av_sigmaI/netI 0.0286
_diffrn_reflns_limit_h_max 12
_diffrn_reflns_limit_h_min -1
_diffrn_reflns_limit_k_max 12
_diffrn_reflns_limit_k_min -1
_diffrn_reflns_limit_l_max 2
_diffrn_reflns_limit_l_min -13
_diffrn_reflns_number 1893
_diffrn_reflns_theta_full 26.00
_diffrn_reflns_theta_max 26.00
_diffrn_reflns_theta_min 2.74
_diffrn_standards_decay_% 0
_diffrn_standards_interval_time 120
_diffrn_standards_number 3
_exptl_absorpt_coefficient_mu 0.783
_exptl_absorpt_correction_T_max 0.9071
_exptl_absorpt_correction_T_min 0.6746
_exptl_absorpt_correction_type analytical
_exptl_absorpt_process_details '(Clark & Reid, 1995)'
_exptl_crystal_colour grey
_exptl_crystal_density_diffrn 1.495
_exptl_crystal_density_method 'not measured'
_exptl_crystal_description needle
_exptl_crystal_F_000 512
_exptl_crystal_size_max 0.55
_exptl_crystal_size_mid 0.16
_exptl_crystal_size_min 0.13
_refine_diff_density_max 0.184
_refine_diff_density_min -0.235
_refine_ls_abs_structure_details '(Flack, 1983), 396 Friedel pairs'
_refine_ls_abs_structure_Flack -0.19(14)
_refine_ls_extinction_coef 0.011(3)
_refine_ls_extinction_expression Fc^*^=kFc[1+0.001xFc^2^\l^3^/sin(2\q)]^-1/4^
_refine_ls_extinction_method SHELXL97
_refine_ls_goodness_of_fit_ref 1.044
_refine_ls_hydrogen_treatment mixed
_refine_ls_matrix_type full
_refine_ls_number_parameters 159
_refine_ls_number_reflns 1683
_refine_ls_number_restraints 2
_refine_ls_restrained_S_all 1.055
_refine_ls_R_factor_all 0.0672
_refine_ls_R_factor_gt 0.0443
_refine_ls_shift/su_max 0.006
_refine_ls_shift/su_mean 0.001
_refine_ls_structure_factor_coef Fsqd
_refine_ls_weighting_details 'calc w=1/[\s^2^(Fo^2^)+(0.0528P)^2^+0.4591P] where P=(Fo^2^+2Fc^2^)/3'
_refine_ls_weighting_scheme calc
_refine_ls_wR_factor_gt 0.1113
_refine_ls_wR_factor_ref 0.1305
_reflns_number_gt 1257
_reflns_number_total 1683
_reflns_threshold_expression I>2\s(I)
_cod_data_source_file dn2159.cif
_cod_data_source_block I
_cod_original_cell_volume 1121.7(4)
_cod_database_code 2213281
_cod_database_fobs_code 2213281

loop_
_symmetry_equiv_pos_as_xyz
'x, y, z'
'-x+1/2, -y, z+1/2'
'x+1/2, -y+1/2, -z'
'-x, y+1/2, -z+1/2'

loop_
_atom_site_type_symbol
_atom_site_label
_atom_site_fract_x
_atom_site_fract_y
_atom_site_fract_z
_atom_site_U_iso_or_equiv
_atom_site_adp_type
_atom_site_calc_flag
_atom_site_refinement_flags
_atom_site_occupancy
_atom_site_disorder_assembly
_atom_site_disorder_group
Cl Cl1B 0.7851(8) 0.7197(11) 0.6433(10) 0.109(4) Uani d PD 0.5 A 1
Cl Cl1A 0.7848(9) 0.7091(9) 0.6326(7) 0.075(2) Uani d P 0.5 A 2
Cl Cl2B 0.6113(6) 0.8712(5) 0.5020(5) 0.1108(17) Uani d PD 0.5 A 1
Cl Cl2A 0.6533(5) 0.9398(5) 0.5373(6) 0.1173(19) Uani d P 0.5 A 2
Cl Cl3B 0.7423(5) 0.9867(5) 0.7044(6) 0.134(2) Uani d P 0.5 A 1
Cl Cl3A 0.7733(5) 0.9409(5) 0.7775(5) 0.1021(16) Uani d P 0.5 A 2
C C4 0.6782(4) 0.8440(4) 0.6620(5) 0.0647(12) Uani d D 1 . .
C C5 0.5511(4) 0.8003(4) 0.7264(4) 0.0499(9) Uani d . 1 A .
C C8 0.3575(4) 0.8760(4) 0.8369(4) 0.0487(10) Uani d . 1 A .
C C9 0.2553(4) 0.8219(4) 0.7706(5) 0.0631(11) Uani d . 1 . .
H H9 0.2682 0.7955 0.6892 0.076 Uiso calc R 1 . .
C C10 0.1325(5) 0.8068(5) 0.8261(6) 0.0772(15) Uani d . 1 . .
H H10 0.0626 0.7716 0.7815 0.093 Uiso calc R 1 . .
C C11 0.1151(5) 0.8437(5) 0.9460(7) 0.0821(16) Uani d . 1 . .
H H11 0.0336 0.8324 0.9838 0.099 Uiso calc R 1 . .
C C12 0.2175(6) 0.8973(5) 1.0105(5) 0.0717(13) Uani d . 1 . .
H H12 0.2037 0.9229 1.092 0.086 Uiso calc R 1 . .
C C13 0.3400(4) 0.9147(4) 0.9593(4) 0.0539(10) Uani d . 1 . .
C C14 0.4502(6) 0.9774(5) 1.0315(5) 0.0725(13) Uani d . 1 . .
H H14A 0.5278 0.9816 0.981 0.109 Uiso calc R 1 . .
H H14B 0.4683 0.9263 1.104 0.109 Uiso calc R 1 . .
H H14C 0.4248 1.0643 1.0555 0.109 Uiso calc R 1 . .
O O6 0.5208(3) 0.6856(3) 0.7256(3) 0.0674(9) Uani d . 1 . .
N N7 0.4819(3) 0.8955(3) 0.7789(4) 0.0534(9) Uani d . 1 . .
H H7 0.507(5) 0.967(5) 0.773(5) 0.064 Uiso d . 1 . .

loop_
_atom_site_aniso_label
_atom_site_aniso_U_11
_atom_site_aniso_U_22
_atom_site_aniso_U_33
_atom_site_aniso_U_12
_atom_site_aniso_U_13
_atom_site_aniso_U_23
Cl1B 0.051(3) 0.079(5) 0.198(9) 0.018(3) 0.020(4) -0.015(5)
Cl1A 0.080(4) 0.055(3) 0.091(3) 0.005(3) 0.018(3) -0.020(2)
Cl2B 0.127(4) 0.125(4) 0.080(2) 0.010(3) 0.030(3) 0.033(3)
Cl2A 0.104(3) 0.130(4) 0.117(4) 0.022(3) 0.029(3) 0.066(4)
Cl3B 0.105(4) 0.085(3) 0.213(6) -0.058(3) 0.091(4) -0.077(4)
Cl3A 0.0676(17) 0.103(4) 0.136(3) -0.028(2) 0.007(2) -0.059(3)
C4 0.066(2) 0.043(2) 0.085(3) -0.001(2) 0.022(2) -0.011(2)
C5 0.0547(19) 0.039(2) 0.056(2) -0.0026(17) -0.0010(19) -0.0032(19)
C8 0.051(2) 0.035(2) 0.060(2) 0.0052(16) 0.0030(19) 0.0042(18)
C9 0.065(2) 0.055(2) 0.070(3) -0.005(2) -0.003(2) 0.004(2)
C10 0.056(2) 0.065(3) 0.111(4) -0.005(2) -0.007(3) 0.009(3)
C11 0.069(3) 0.061(3) 0.116(5) 0.004(3) 0.036(3) 0.015(3)
C12 0.086(3) 0.051(2) 0.078(3) 0.010(3) 0.025(3) 0.006(2)
C13 0.061(2) 0.038(2) 0.064(3) 0.0070(18) 0.010(2) 0.005(2)
C14 0.095(3) 0.059(3) 0.064(3) 0.006(3) -0.007(3) -0.008(2)
O6 0.0702(17) 0.0348(16) 0.097(2) -0.0035(13) 0.0144(18) -0.0050(16)
N7 0.0561(18) 0.0314(15) 0.073(2) -0.0050(15) 0.0114(19) -0.0054(19)

loop_
_atom_type_symbol
_atom_type_description
_atom_type_scat_dispersion_real
_atom_type_scat_dispersion_imag
_atom_type_scat_source
C C 0.0033 0.0016 'International Tables Vol C Tables 4.2.6.8 and 6.1.1.4'
H H 0.0000 0.0000 'International Tables Vol C Tables 4.2.6.8 and 6.1.1.4'
Cl Cl 0.1484 0.1585 'International Tables Vol C Tables 4.2.6.8 and 6.1.1.4'
O O 0.0106 0.0060 'International Tables Vol C Tables 4.2.6.8 and 6.1.1.4'
N N 0.0061 0.0033 'International Tables Vol C Tables 4.2.6.8 and 6.1.1.4'

loop_
_geom_angle_atom_site_label_1
_geom_angle_atom_site_label_2
_geom_angle_atom_site_label_3
_geom_angle
Cl1A C4 Cl3A 102.5(4)
Cl2A C4 Cl3A 107.8(4)
Cl2A C4 Cl1A 113.4(4)
Cl1B C4 Cl2B 103.5(5)
Cl3B C4 Cl2B 105.5(4)
C5 C4 Cl3B 117.4(4)
C5 C4 Cl2A 114.0(3)
C5 C4 Cl1A 111.5(4)
C5 C4 Cl3A 106.6(3)
O6 C5 C4 119.5(4)
O6 C5 N7 125.2(4)
N7 C5 C4 115.2(3)
C8 C9 C10 119.6(5)
C8 C9 H9 120.2
C8 C13 C14 121.2(4)
C9 C8 C13 120.9(4)
C9 C8 N7 119.6(4)
C9 C10 H10 120.1
C10 C11 C12 119.9(5)
C10 C11 H11 120
C10 C9 H9 120.2
C11 C10 C9 119.7(5)
C11 C10 H10 120.1
C12 C11 H11 120
C11 C12 C13 122.3(5)
C11 C12 H12 118.8
C12 C13 C8 117.5(4)
C12 C13 C14 121.2(4)
C13 C8 N7 119.5(4)
C13 C12 H12 118.8
C13 C14 H14A 109.5
C13 C14 H14B 109.5
H14A C14 H14B 109.5
C13 C14 H14C 109.5
H14A C14 H14C 109.5
H14B C14 H14C 109.5
C5 N7 C8 123.7(3)
C5 N7 H7 118(4)
C8 N7 H7 118(4)
C5 C4 Cl1B 112.1(5)
C5 C4 Cl2B 99.0(3)

loop_
_geom_bond_atom_site_label_1
_geom_bond_atom_site_label_2
_geom_bond_distance
Cl1A C4 1.781(10)
Cl2A C4 1.685(7)
Cl3A C4 1.864(7)
Cl1B C4 1.683(10)
Cl2B C4 1.880(7)
Cl3B C4 1.660(6)
C4 C5 1.533(6)
C5 O6 1.212(5)
C5 N7 1.328(5)
C8 C9 1.377(6)
C8 C13 1.393(6)
C8 N7 1.424(5)
C9 C10 1.392(7)
C9 H9 0.93
C10 C11 1.361(9)
C10 H10 0.93
C11 C12 1.367(8)
C11 H11 0.93
C12 C13 1.372(6)
C12 H12 0.93
C13 C14 1.507(7)
C14 H14A 0.96
C14 H14B 0.96
C14 H14C 0.96
N7 H7 0.78(5)

loop_
_geom_hbond_atom_site_label_D
_geom_hbond_atom_site_label_H
_geom_hbond_atom_site_label_A
_geom_hbond_site_symmetry_A
_geom_hbond_distance_DH
_geom_hbond_distance_HA
_geom_hbond_distance_DA
_geom_hbond_angle_DHA
N7 H7 O6 4_656 0.78(5) 2.25(5) 2.964(4) 153(5)

loop_
_geom_torsion_atom_site_label_1
_geom_torsion_atom_site_label_2
_geom_torsion_atom_site_label_3
_geom_torsion_atom_site_label_4
_geom_torsion
Cl1A C4 C5 O6 -16.5(6)
Cl2A C4 C5 O6 113.6(5)
Cl3A C4 C5 O6 -127.6(4)
Cl1A C4 C5 N7 163.9(4)
Cl2A C4 C5 N7 -66.0(5)
Cl3A C4 C5 N7 52.8(4)
Cl1B C4 C5 O6 -20.8(7)
Cl1B C4 C5 N7 159.6(5)
Cl2B C4 C5 N7 -91.8(4)
Cl2B C4 C5 O6 87.8(4)
Cl3B C4 C5 N7 21.0(6)
Cl3B C4 C5 O6 -159.4(5)
C13 C8 C9 C10 0.7(6)
N7 C8 C9 C10 -177.9(4)
C8 C9 C10 C11 -1.1(7)
C9 C10 C11 C12 1.1(8)
C10 C11 C12 C13 -0.7(8)
C11 C12 C13 C8 0.3(7)
C11 C12 C13 C14 178.4(5)
C9 C8 C13 C12 -0.3(6)
N7 C8 C13 C12 178.3(4)
C9 C8 C13 C14 -178.3(4)
N7 C8 C13 C14 0.3(6)
O6 C5 N7 C8 -3.3(7)
C4 C5 N7 C8 176.2(4)
C9 C8 N7 C5 -57.0(6)
C13 C8 N7 C5 124.4(4)
